data_1505203
loop_
_publ_author_name
'Bis, Joanna A.'
'Vishweshwar, Peddy'
'Weyna, David'
'Zaworotko, Michael J.'

_publ_section_title
;
 Hierarchy of Supramolecular Synthons:&#x00A0; Persistent
 Hydroxyl&#x00B7;&#x00B7;&#x00B7;Pyridine Hydrogen Bonds in Cocrystals
 That Contain a Cyano Acceptor
;
_journal_issue 3
_journal_name_full 'Molecular Pharmaceutics'
_journal_page_first 401
_journal_paper_doi 10.1021/mp070012s
_journal_volume 4
_journal_year 2007
_chemical_formula_sum 'C18 H14 N4 O2'
_chemical_formula_weight 318.33
_chemical_name_systematic
; 
 ? 
;
_space_group_IT_number 2
_symmetry_cell_setting triclinic
_symmetry_space_group_name_Hall '-P 1'
_symmetry_space_group_name_H-M 'P -1'
_atom_sites_solution_hydrogens geom
_atom_sites_solution_primary direct
_atom_sites_solution_secondary difmap
_audit_creation_method SHELXL-97
_cell_angle_alpha 95.674(8)
_cell_angle_beta 94.987(8)
_cell_angle_gamma 114.784(8)
_cell_formula_units_Z 2
_cell_length_a 9.171(4)
_cell_length_b 9.941(5)
_cell_length_c 10.265(5)
_cell_measurement_temperature 298(2)
_cell_volume 836.9(7)
_computing_cell_refinement 'Bruker SMART'
_computing_data_collection 'Bruker SMART'
_computing_data_reduction 'Bruker SAINT'
_computing_molecular_graphics 'Bruker SHELXTL'
_computing_publication_material 'Bruker SHELXTL'
_computing_structure_refinement 'SHELXL-97 (Sheldrick, 1997)'
_computing_structure_solution 'SHELXS-97 (Sheldrick, 1990)'
_diffrn_ambient_temperature 298(2)
_diffrn_measured_fraction_theta_full 0.979
_diffrn_measured_fraction_theta_max 0.979
_diffrn_measurement_device_type 'CCD area detector'
_diffrn_measurement_method 'phi and omega scans'
_diffrn_radiation_monochromator graphite
_diffrn_radiation_source 'fine-focus sealed tube'
_diffrn_radiation_type MoK\a
_diffrn_radiation_wavelength 0.71073
_diffrn_reflns_av_R_equivalents 0.0211
_diffrn_reflns_av_sigmaI/netI 0.0344
_diffrn_reflns_limit_h_max 7
_diffrn_reflns_limit_h_min -10
_diffrn_reflns_limit_k_max 11
_diffrn_reflns_limit_k_min -11
_diffrn_reflns_limit_l_max 12
_diffrn_reflns_limit_l_min -12
_diffrn_reflns_number 4318
_diffrn_reflns_theta_full 24.99
_diffrn_reflns_theta_max 24.99
_diffrn_reflns_theta_min 2.01
_exptl_absorpt_coefficient_mu 0.086
_exptl_absorpt_correction_T_max 1.000
_exptl_absorpt_correction_T_min 0.462
_exptl_absorpt_correction_type SADABS
_exptl_crystal_colour colorless
_exptl_crystal_density_diffrn 1.263
_exptl_crystal_density_meas 0
_exptl_crystal_density_method 'not measured'
_exptl_crystal_description rod
_exptl_crystal_F_000 332
_exptl_crystal_size_max 0.50
_exptl_crystal_size_mid 0.30
_exptl_crystal_size_min 0.20
_refine_diff_density_max 0.209
_refine_diff_density_min -0.342
_refine_diff_density_rms 0.086
_refine_ls_extinction_method none
_refine_ls_goodness_of_fit_ref 1.058
_refine_ls_hydrogen_treatment mixed
_refine_ls_matrix_type full
_refine_ls_number_parameters 217
_refine_ls_number_reflns 2875
_refine_ls_number_restraints 0
_refine_ls_restrained_S_all 1.058
_refine_ls_R_factor_all 0.0593
_refine_ls_R_factor_gt 0.0506
_refine_ls_shift/su_max 0.000
_refine_ls_shift/su_mean 0.000
_refine_ls_structure_factor_coef Fsqd
_refine_ls_weighting_details 'calc w=1/[\s^2^(Fo^2^)+(0.0888P)^2^+0.0195P] where P=(Fo^2^+2Fc^2^)/3'
_refine_ls_weighting_scheme calc
_refine_ls_wR_factor_gt 0.1329
_refine_ls_wR_factor_ref 0.1397
_reflns_number_gt 2342
_reflns_number_total 2875
_reflns_threshold_expression >2sigma(I)
_cod_data_source_file mp070012ssi20070321_042621.cif
_cod_data_source_block jb452c
_cod_depositor_comments
;
The following automatic conversions were performed:

'_symmetry_cell_setting' value 'Triclinic' changed to 'triclinic'
according to /home/saulius/struct/CIF-dictionaries/cif_core.dic
dictionary named 'cif_core.dic' version 2.4.1 from 2010-06-29.

Automatic conversion script
Id: cif_fix_values 1715 2011-07-08 13:25:40Z adriana 
;
_cod_original_sg_symbol_H-M P-1
_cod_database_code 1505203

loop_
_symmetry_equiv_pos_as_xyz
'x, y, z'
'-x, -y, -z'

loop_
_atom_site_label
_atom_site_type_symbol
_atom_site_fract_x
_atom_site_fract_y
_atom_site_fract_z
_atom_site_U_iso_or_equiv
_atom_site_adp_type
_atom_site_occupancy
_atom_site_symmetry_multiplicity
_atom_site_calc_flag
_atom_site_refinement_flags
O1 O 0.39774(15) 0.57773(11) 0.77963(10) 0.0665(3) Uani 1 1 d .
H1 H 0.4017 0.6424 0.8502 0.080 Uiso 1 1 d R
O2 O 0.11319(13) 0.19876(11) 1.03917(9) 0.0601(3) Uani 1 1 d .
H2 H 0.1337 0.2750 1.1048 0.072 Uiso 1 1 d R
C1 C 0.25681(16) 0.39191(14) 0.91311(13) 0.0459(4) Uani 1 1 d .
H1 H 0.2807 0.4654 0.9856 0.055 Uiso 1 1 calc R
C2 C 0.31160(17) 0.43211(15) 0.79502(13) 0.0488(4) Uani 1 1 d .
C3 C 0.27901(19) 0.32133(17) 0.68838(14) 0.0549(4) Uani 1 1 d .
H3 H 0.3184 0.3468 0.6095 0.066 Uiso 1 1 calc R
C4 C 0.1880(2) 0.17354(17) 0.70024(14) 0.0567(4) Uani 1 1 d .
H4 H 0.1653 0.1000 0.6281 0.068 Uiso 1 1 calc R
C5 C 0.12995(18) 0.13196(15) 0.81621(15) 0.0537(4) Uani 1 1 d .
H5 H 0.0675 0.0317 0.8223 0.064 Uiso 1 1 calc R
C6 C 0.16610(17) 0.24205(15) 0.92376(13) 0.0466(3) Uani 1 1 d .
N11 N 0.36932(15) 0.76997(13) -0.00817(12) 0.0551(3) Uani 1 1 d .
N12 N 0.3584(3) 1.1337(2) 0.40583(19) 0.1122(7) Uani 1 1 d .
C11 C 0.44937(18) 0.78368(16) 0.11069(16) 0.0563(4) Uani 1 1 d .
H11 H 0.5080 0.7274 0.1203 0.068 Uiso 1 1 calc R
C12 C 0.45040(18) 0.87579(16) 0.21949(15) 0.0567(4) Uani 1 1 d .
H12 H 0.5091 0.8828 0.3005 0.068 Uiso 1 1 calc R
C13 C 0.36213(18) 0.95773(15) 0.20561(14) 0.0520(4) Uani 1 1 d .
C14 C 0.27725(19) 0.94495(16) 0.08395(16) 0.0570(4) Uani 1 1 d .
H14 H 0.2164 0.9989 0.0721 0.068 Uiso 1 1 calc R
C15 C 0.28494(19) 0.85035(16) -0.01936(15) 0.0571(4) Uani 1 1 d .
H15 H 0.2281 0.8420 -0.1016 0.068 Uiso 1 1 calc R
C16 C 0.3590(2) 1.0562(2) 0.31772(18) 0.0725(5) Uani 1 1 d .
N21 N 0.16799(17) 0.43854(15) 0.22880(12) 0.0625(4) Uani 1 1 d .
N22 N 0.1821(3) 0.8207(2) 0.63683(17) 0.1055(6) Uani 1 1 d .
C21 C 0.2680(2) 0.46924(19) 0.33971(16) 0.0691(5) Uani 1 1 d .
H21 H 0.3349 0.4204 0.3457 0.083 Uiso 1 1 calc R
C22 C 0.2787(2) 0.56899(18) 0.44652(15) 0.0665(5) Uani 1 1 d .
H22 H 0.3505 0.5871 0.5230 0.080 Uiso 1 1 calc R
C23 C 0.18007(19) 0.64147(15) 0.43706(14) 0.0535(4) Uani 1 1 d .
C24 C 0.0785(2) 0.61439(19) 0.32118(16) 0.0637(4) Uani 1 1 d .
H24 H 0.0130 0.6641 0.3112 0.076 Uiso 1 1 calc R
C25 C 0.0769(2) 0.5120(2) 0.22102(16) 0.0682(5) Uani 1 1 d .
H25 H 0.0077 0.4930 0.1428 0.082 Uiso 1 1 calc R
C26 C 0.1827(2) 0.74347(19) 0.54834(17) 0.0711(5) Uani 1 1 d .

loop_
_atom_site_aniso_label
_atom_site_aniso_U_11
_atom_site_aniso_U_22
_atom_site_aniso_U_33
_atom_site_aniso_U_23
_atom_site_aniso_U_13
_atom_site_aniso_U_12
O1 0.0958(8) 0.0496(6) 0.0602(7) 0.0114(5) 0.0286(6) 0.0330(6)
O2 0.0803(7) 0.0476(6) 0.0523(6) 0.0060(4) 0.0208(5) 0.0259(5)
C1 0.0568(8) 0.0424(7) 0.0431(7) -0.0016(6) 0.0066(6) 0.0276(6)
C2 0.0587(8) 0.0475(8) 0.0495(8) 0.0068(6) 0.0104(6) 0.0313(7)
C3 0.0739(10) 0.0628(9) 0.0425(8) 0.0058(6) 0.0128(7) 0.0429(8)
C4 0.0726(10) 0.0568(9) 0.0484(8) -0.0086(6) 0.0023(7) 0.0400(8)
C5 0.0613(9) 0.0419(7) 0.0588(9) -0.0019(6) 0.0063(7) 0.0256(7)
C6 0.0521(8) 0.0469(8) 0.0470(8) 0.0041(6) 0.0080(6) 0.0278(6)
N11 0.0601(8) 0.0459(7) 0.0595(8) 0.0025(5) 0.0110(6) 0.0237(6)
N12 0.1338(16) 0.1040(14) 0.0921(13) -0.0214(11) 0.0376(12) 0.0484(12)
C11 0.0567(9) 0.0497(8) 0.0676(10) 0.0054(7) 0.0072(7) 0.0288(7)
C12 0.0582(9) 0.0555(8) 0.0539(9) 0.0078(7) 0.0030(7) 0.0231(7)
C13 0.0550(8) 0.0441(8) 0.0555(9) 0.0056(6) 0.0180(7) 0.0185(7)
C14 0.0643(9) 0.0524(8) 0.0648(9) 0.0104(7) 0.0139(7) 0.0341(7)
C15 0.0645(9) 0.0546(8) 0.0534(8) 0.0073(7) 0.0034(7) 0.0281(7)
C16 0.0817(12) 0.0666(10) 0.0677(11) -0.0020(8) 0.0227(9) 0.0307(9)
N21 0.0770(9) 0.0660(8) 0.0501(8) 0.0033(6) 0.0161(7) 0.0361(7)
N22 0.1619(18) 0.0780(11) 0.0782(12) -0.0110(9) 0.0195(11) 0.0579(12)
C21 0.0837(12) 0.0710(11) 0.0671(11) 0.0047(8) 0.0066(9) 0.0493(9)
C22 0.0847(12) 0.0640(10) 0.0533(9) 0.0041(7) -0.0065(8) 0.0388(9)
C23 0.0632(9) 0.0457(8) 0.0492(8) 0.0065(6) 0.0165(7) 0.0197(7)
C24 0.0609(9) 0.0688(10) 0.0671(10) -0.0005(8) 0.0047(8) 0.0365(8)
C25 0.0732(11) 0.0798(11) 0.0520(9) -0.0015(8) -0.0027(8) 0.0381(9)
C26 0.0983(13) 0.0541(9) 0.0591(10) 0.0005(8) 0.0145(9) 0.0322(9)

loop_
_atom_type_symbol
_atom_type_description
_atom_type_scat_dispersion_real
_atom_type_scat_dispersion_imag
_atom_type_scat_source
C C 0.0033 0.0016 'International Tables Vol C Tables 4.2.6.8 and 6.1.1.4'
H H 0.0000 0.0000 'International Tables Vol C Tables 4.2.6.8 and 6.1.1.4'
N N 0.0061 0.0033 'International Tables Vol C Tables 4.2.6.8 and 6.1.1.4'
O O 0.0106 0.0060 'International Tables Vol C Tables 4.2.6.8 and 6.1.1.4'

loop_
_geom_angle_atom_site_label_1
_geom_angle_atom_site_label_2
_geom_angle_atom_site_label_3
_geom_angle
C2 C1 C6 120.21(12)
O1 C2 C1 122.05(12)
O1 C2 C3 118.45(13)
C1 C2 C3 119.50(13)
C4 C3 C2 119.55(13)
C3 C4 C5 121.64(13)
C4 C5 C6 118.85(14)
O2 C6 C5 118.17(13)
O2 C6 C1 121.60(12)
C5 C6 C1 120.22(13)
C15 N11 C11 117.06(13)
N11 C11 C12 123.80(14)
C11 C12 C13 118.12(14)
C12 C13 C14 119.31(13)
C12 C13 C16 120.16(15)
C14 C13 C16 120.52(15)
C15 C14 C13 118.14(14)
N11 C15 C14 123.57(14)
N12 C16 C13 179.2(2)
C21 N21 C25 117.20(13)
N21 C21 C22 123.71(15)
C21 C22 C23 117.96(15)
C24 C23 C22 119.26(14)
C24 C23 C26 120.67(15)
C22 C23 C26 120.07(15)
C25 C24 C23 117.91(15)
N21 C25 C24 123.92(15)
N22 C26 C23 178.3(2)

loop_
_geom_bond_atom_site_label_1
_geom_bond_atom_site_label_2
_geom_bond_distance
O1 C2 1.3612(18)
O2 C6 1.3601(17)
C1 C2 1.384(2)
C1 C6 1.3901(19)
C2 C3 1.3889(19)
C3 C4 1.377(2)
C4 C5 1.376(2)
C5 C6 1.386(2)
N11 C15 1.3309(19)
N11 C11 1.3318(19)
N12 C16 1.131(2)
C11 C12 1.369(2)
C12 C13 1.377(2)
C13 C14 1.378(2)
C13 C16 1.445(2)
C14 C15 1.373(2)
N21 C21 1.321(2)
N21 C25 1.322(2)
N22 C26 1.132(2)
C21 C22 1.371(2)
C22 C23 1.375(2)
C23 C24 1.374(2)
C23 C26 1.442(2)
C24 C25 1.368(2)

loop_
_geom_hbond_atom_site_label_D
_geom_hbond_atom_site_label_H
_geom_hbond_atom_site_label_A
_geom_hbond_distance_DH
_geom_hbond_distance_HA
_geom_hbond_distance_DA
_geom_hbond_angle_DHA
_geom_hbond_site_symmetry_A
O1 H1 N11 0.91 1.96 2.8563(18) 169.9 1_556
O2 H2 N21 0.91 1.86 2.7626(18) 175.0 1_556

loop_
_geom_torsion_atom_site_label_1
_geom_torsion_atom_site_label_2
_geom_torsion_atom_site_label_3
_geom_torsion_atom_site_label_4
_geom_torsion
C6 C1 C2 O1 178.56(12)
C6 C1 C2 C3 -1.7(2)
O1 C2 C3 C4 -178.10(13)
C1 C2 C3 C4 2.2(2)
C2 C3 C4 C5 -0.9(2)
C3 C4 C5 C6 -0.8(2)
C4 C5 C6 O2 -177.50(12)
C4 C5 C6 C1 1.3(2)
C2 C1 C6 O2 178.72(12)
C2 C1 C6 C5 0.0(2)
C15 N11 C11 C12 -0.7(2)
N11 C11 C12 C13 0.7(2)
C11 C12 C13 C14 -0.3(2)
C11 C12 C13 C16 179.79(14)
C12 C13 C14 C15 -0.2(2)
C16 C13 C14 C15 179.72(14)
C11 N11 C15 C14 0.1(2)
C13 C14 C15 N11 0.3(2)
C12 C13 C16 N12 43(16)
C14 C13 C16 N12 -137(16)
C25 N21 C21 C22 1.7(3)
N21 C21 C22 C23 -0.3(3)
C21 C22 C23 C24 -1.6(2)
C21 C22 C23 C26 177.84(15)
C22 C23 C24 C25 2.0(2)
C26 C23 C24 C25 -177.46(16)
C21 N21 C25 C24 -1.3(3)
C23 C24 C25 N21 -0.5(3)
C24 C23 C26 N22 92(8)
C22 C23 C26 N22 -87(8)
